data_4306157
loop_
_publ_author_name
'Tzung-Wen Chiou'
'Wen-Feng Liaw'

_publ_section_title
;
Mononuclear Nickel(III) Complexes [NiIII(OR)(P(C6H3-3-SiMe3-2-S)3)]- (R =
Me, Ph) Containing the Terminal Alkoxide Ligand: Relevance to the Nickel
Site of Oxidized-Form [NiFe] Hydrogenases
;
_journal_name_full 'Inorganic Chemistry'
_journal_page_first 7908
_journal_page_last 7913
_journal_paper_doi 10.1021/ic801069t
_journal_volume 47
_journal_year 2008
_chemical_formula_moiety 'C66 H77 N Ni O3 P3 S3 Si3'
_chemical_formula_sum 'C66 H77 N Ni O3 P3 S3 Si3'
_chemical_formula_weight 1264.36
_chemical_name_systematic
;
 ?
;
_space_group_IT_number 2
_symmetry_cell_setting triclinic
_symmetry_space_group_name_Hall '-P 1'
_symmetry_space_group_name_H-M 'P -1'
_atom_sites_solution_hydrogens geom
_atom_sites_solution_primary direct
_atom_sites_solution_secondary difmap
_audit_creation_method SHELXL-97
_cell_angle_alpha 76.7230(10)
_cell_angle_beta 77.5540(10)
_cell_angle_gamma 65.5870(10)
_cell_formula_units_Z 2
_cell_length_a 15.0077(3)
_cell_length_b 15.4326(3)
_cell_length_c 16.8312(4)
_cell_measurement_reflns_used 98733
_cell_measurement_temperature 200(2)
_cell_measurement_theta_max 25.35
_cell_measurement_theta_min 2.037
_cell_volume 3422.68(13)
_computing_cell_refinement 'HKL Scalepack (Otwinowski & Minor 1997)'
_computing_data_collection 'Collect (Nonius BV, 1997-2000)'
_computing_data_reduction 'HKL Denzo and Scalepack (Otwinowski & Minor 19'
_computing_molecular_graphics 'Ortep-3 for Windows (Farrugia, 1997)'
_computing_publication_material 'WinGX publication routines (Farrugia, 1999)'
_computing_structure_refinement 'SHELXL-97 (Sheldrick, 1997)'
_computing_structure_solution 'SHELXS-86 (Sheldrick, 1986)'
_diffrn_ambient_temperature 200(2)
_diffrn_detector_area_resol_mean 9
_diffrn_measured_fraction_theta_full 0.996
_diffrn_measured_fraction_theta_max 0.996
_diffrn_measurement_device_type KappaCCD
_diffrn_measurement_method 'CCD rotation images, thick slices'
_diffrn_radiation_monochromator graphite
_diffrn_radiation_source 'fine-focus sealed tube'
_diffrn_radiation_type MoK\a
_diffrn_radiation_wavelength 0.71073
_diffrn_reflns_av_R_equivalents 0.0872
_diffrn_reflns_av_sigmaI/netI 0.0577
_diffrn_reflns_limit_h_max 18
_diffrn_reflns_limit_h_min -18
_diffrn_reflns_limit_k_max 18
_diffrn_reflns_limit_k_min -18
_diffrn_reflns_limit_l_max 20
_diffrn_reflns_limit_l_min -20
_diffrn_reflns_number 48263
_diffrn_reflns_theta_full 25.36
_diffrn_reflns_theta_max 25.36
_diffrn_reflns_theta_min 2.08
_exptl_absorpt_coefficient_mu 0.541
_exptl_absorpt_correction_T_max 1.0717
_exptl_absorpt_correction_T_min 0.6956
_exptl_absorpt_correction_type multi-scan
_exptl_absorpt_process_details
;
 ?
;
_exptl_crystal_colour black
_exptl_crystal_density_diffrn 1.227
_exptl_crystal_density_method 'not measured'
_exptl_crystal_description prism
_exptl_crystal_F_000 1334
_exptl_crystal_size_max 0.42
_exptl_crystal_size_mid 0.3
_exptl_crystal_size_min 0.15
_refine_diff_density_max 1.567
_refine_diff_density_min -0.712
_refine_diff_density_rms 0.136
_refine_ls_extinction_method none
_refine_ls_goodness_of_fit_ref 1.083
_refine_ls_hydrogen_treatment fixed
_refine_ls_matrix_type full
_refine_ls_number_parameters 709
_refine_ls_number_reflns 12495
_refine_ls_number_restraints 0
_refine_ls_restrained_S_all 1.083
_refine_ls_R_factor_all 0.0741
_refine_ls_R_factor_gt 0.0558
_refine_ls_shift/su_max 0.002
_refine_ls_shift/su_mean 0.000
_refine_ls_structure_factor_coef Fsqd
_refine_ls_weighting_details 'calc w=1/[\s^2^(Fo^2^)+(0.0971P)^2^+3.4970P] where P=(Fo^2^+2Fc^2^)/3'
_refine_ls_weighting_scheme calc
_refine_ls_wR_factor_gt 0.1589
_refine_ls_wR_factor_ref 0.1774
_reflns_number_gt 10043
_reflns_number_total 12495
_reflns_threshold_expression >2sigma(I)
_cod_data_source_file ic801069t-file003_3.cif
_cod_data_source_block complex3
_cod_database_code 4306157

loop_
_symmetry_equiv_pos_as_xyz
'x, y, z'
'-x, -y, -z'

loop_
_atom_site_label
_atom_site_type_symbol
_atom_site_fract_x
_atom_site_fract_y
_atom_site_fract_z
_atom_site_U_iso_or_equiv
_atom_site_adp_type
_atom_site_occupancy
_atom_site_symmetry_multiplicity
_atom_site_calc_flag
_atom_site_refinement_flags
_atom_site_disorder_assembly
_atom_site_disorder_group
C1 C 0.7607(3) 0.0291(2) 0.9307(2) 0.0276(7) Uani 1 1 d . . .
C2 C 0.7985(2) -0.0302(2) 0.8696(2) 0.0262(7) Uani 1 1 d . . .
C3 C 0.8677(3) -0.1259(2) 0.8877(2) 0.0290(7) Uani 1 1 d . . .
C4 C 0.9852(3) -0.1627(3) 0.7134(3) 0.0503(11) Uani 1 1 d . . .
H4A H 0.9378 -0.1049 0.6876 0.075 Uiso 1 1 calc R . .
H4B H 1.0136 -0.2094 0.6766 0.075 Uiso 1 1 calc R . .
H4C H 1.0364 -0.1483 0.7263 0.075 Uiso 1 1 calc R . .
C5 C 0.8228(4) -0.2445(3) 0.7915(3) 0.0495(11) Uani 1 1 d . . .
H5A H 0.7932 -0.2697 0.8429 0.074 Uiso 1 1 calc R . .
H5B H 0.8504 -0.2923 0.7557 0.074 Uiso 1 1 calc R . .
H5C H 0.7736 -0.1880 0.7661 0.074 Uiso 1 1 calc R . .
C6 C 1.0192(3) -0.3246(3) 0.8567(3) 0.0527(12) Uani 1 1 d . . .
H6A H 0.9898 -0.3526 0.9068 0.079 Uiso 1 1 calc R . .
H6B H 1.0702 -0.3091 0.8684 0.079 Uiso 1 1 calc R . .
H6C H 1.0472 -0.3698 0.8186 0.079 Uiso 1 1 calc R . .
C7 C 0.8953(3) -0.1546(3) 0.9662(2) 0.0341(8) Uani 1 1 d . . .
H7 H 0.9405 -0.2171 0.9794 0.041 Uiso 1 1 calc R . .
C8 C 0.8590(3) -0.0951(3) 1.0259(2) 0.0388(9) Uani 1 1 d . . .
H8 H 0.8800 -0.1175 1.0776 0.047 Uiso 1 1 calc R . .
C9 C 0.7914(3) -0.0026(3) 1.0078(2) 0.0352(8) Uani 1 1 d . . .
H9 H 0.7665 0.0383 1.0471 0.042 Uiso 1 1 calc R . .
C10 C 0.5502(3) 0.1598(2) 0.9396(2) 0.0274(7) Uani 1 1 d . . .
C11 C 0.4821(3) 0.2340(2) 0.8915(2) 0.0278(7) Uani 1 1 d . . .
C12 C 0.3791(3) 0.2609(2) 0.9192(2) 0.0293(7) Uani 1 1 d . . .
C13 C 0.2768(4) 0.3415(3) 0.7612(3) 0.0521(11) Uani 1 1 d . . .
H13A H 0.3390 0.3332 0.7271 0.078 Uiso 1 1 calc R . .
H13B H 0.2253 0.3951 0.7354 0.078 Uiso 1 1 calc R . .
H13C H 0.2638 0.2841 0.7684 0.078 Uiso 1 1 calc R . .
C14 C 0.3041(3) 0.4779(3) 0.8504(3) 0.0471(10) Uani 1 1 d . . .
H14A H 0.3666 0.4703 0.8171 0.071 Uiso 1 1 calc R . .
H14B H 0.3048 0.4906 0.9034 0.071 Uiso 1 1 calc R . .
H14C H 0.2526 0.5307 0.8239 0.071 Uiso 1 1 calc R . .
C15 C 0.1592(3) 0.3812(3) 0.9279(3) 0.0523(11) Uani 1 1 d . . .
H15A H 0.1602 0.3933 0.9811 0.079 Uiso 1 1 calc R . .
H15B H 0.1465 0.3237 0.9342 0.079 Uiso 1 1 calc R . .
H15C H 0.1082 0.4347 0.9015 0.079 Uiso 1 1 calc R . .
C16 C 0.3523(3) 0.2059(3) 0.9913(2) 0.0343(8) Uani 1 1 d . . .
H16 H 0.2854 0.2212 1.0100 0.041 Uiso 1 1 calc R . .
C17 C 0.4200(3) 0.1294(3) 1.0367(2) 0.0360(8) Uani 1 1 d . . .
H17 H 0.3985 0.0938 1.0835 0.043 Uiso 1 1 calc R . .
C18 C 0.5200(3) 0.1072(3) 1.0110(2) 0.0334(8) Uani 1 1 d . . .
H18 H 0.5665 0.0576 1.0413 0.040 Uiso 1 1 calc R . .
C19 C 0.7015(3) 0.2329(2) 0.9365(2) 0.0291(8) Uani 1 1 d . . .
C20 C 0.7614(3) 0.2753(2) 0.8792(2) 0.0301(8) Uani 1 1 d . . .
C21 C 0.7949(3) 0.3370(3) 0.9053(2) 0.0364(9) Uani 1 1 d . . .
C22 C 0.8075(3) 0.4771(3) 0.7442(3) 0.0506(11) Uani 1 1 d . . .
H22A H 0.8481 0.5085 0.7083 0.076 Uiso 1 1 calc R . .
H22B H 0.7460 0.5248 0.7638 0.076 Uiso 1 1 calc R . .
H22C H 0.7951 0.4380 0.7145 0.076 Uiso 1 1 calc R . .
C23 C 0.8883(4) 0.4808(3) 0.8919(3) 0.0603(13) Uani 1 1 d . . .
H23A H 0.9278 0.5138 0.8568 0.090 Uiso 1 1 calc R . .
H23B H 0.9205 0.4433 0.9391 0.090 Uiso 1 1 calc R . .
H23C H 0.8247 0.5270 0.9097 0.090 Uiso 1 1 calc R . .
C24 C 0.9970(3) 0.3093(3) 0.8005(4) 0.0627(14) Uani 1 1 d . . .
H24A H 1.0358 0.3422 0.7640 0.094 Uiso 1 1 calc R . .
H24B H 0.9895 0.2656 0.7725 0.094 Uiso 1 1 calc R . .
H24C H 1.0295 0.2739 0.8480 0.094 Uiso 1 1 calc R . .
C25 C 0.7632(3) 0.3529(3) 0.9867(3) 0.0412(10) Uani 1 1 d . . .
H25 H 0.7858 0.3914 1.0055 0.049 Uiso 1 1 calc R . .
C26 C 0.7004(3) 0.3153(3) 1.0413(2) 0.0421(10) Uani 1 1 d . . .
H26 H 0.6789 0.3311 1.0941 0.050 Uiso 1 1 calc R . .
C27 C 0.6701(3) 0.2539(3) 1.0161(2) 0.0356(8) Uani 1 1 d . . .
H27 H 0.6288 0.2269 1.0524 0.043 Uiso 1 1 calc R . .
C28 C 0.6424(4) 0.2868(4) 0.6098(3) 0.0645(14) Uani 1 1 d . . .
H28A H 0.6591 0.2859 0.5515 0.097 Uiso 1 1 calc R . .
H28B H 0.6522 0.3394 0.6227 0.097 Uiso 1 1 calc R . .
H28C H 0.5744 0.2947 0.6261 0.097 Uiso 1 1 calc R . .
C29 C 0.3903(3) 0.6442(3) 0.6416(2) 0.0324(8) Uani 1 1 d . . .
C30 C 0.2880(3) 0.6818(3) 0.6506(3) 0.0424(9) Uani 1 1 d . . .
H30 H 0.2522 0.7390 0.6717 0.051 Uiso 1 1 calc R . .
C31 C 0.2390(3) 0.6340(3) 0.6280(3) 0.0553(12) Uani 1 1 d . . .
H31 H 0.1704 0.6601 0.6330 0.066 Uiso 1 1 calc R . .
C32 C 0.2917(4) 0.5477(3) 0.5980(3) 0.0508(11) Uani 1 1 d . . .
H32 H 0.2586 0.5158 0.5831 0.061 Uiso 1 1 calc R . .
C33 C 0.3931(4) 0.5095(3) 0.5904(3) 0.0487(11) Uani 1 1 d . . .
H33 H 0.4285 0.4510 0.5713 0.058 Uiso 1 1 calc R . .
C34 C 0.4432(3) 0.5578(3) 0.6110(3) 0.0400(9) Uani 1 1 d . . .
H34 H 0.5119 0.5324 0.6045 0.048 Uiso 1 1 calc R . .
C35 C 0.5038(3) 0.6521(3) 0.7606(2) 0.0329(8) Uani 1 1 d . . .
C36 C 0.5175(3) 0.5567(3) 0.7940(2) 0.0385(9) Uani 1 1 d . . .
H36 H 0.5015 0.5204 0.7665 0.046 Uiso 1 1 calc R . .
C37 C 0.5549(3) 0.5160(3) 0.8681(3) 0.0462(10) Uani 1 1 d . . .
H37 H 0.5635 0.4525 0.8906 0.055 Uiso 1 1 calc R . .
C38 C 0.5792(3) 0.5697(3) 0.9083(3) 0.0520(11) Uani 1 1 d . . .
H38 H 0.6034 0.5424 0.9585 0.062 Uiso 1 1 calc R . .
C39 C 0.5685(3) 0.6632(3) 0.8754(3) 0.0515(11) Uani 1 1 d . . .
H39 H 0.5871 0.6981 0.9024 0.062 Uiso 1 1 calc R . .
C40 C 0.5301(3) 0.7050(3) 0.8019(3) 0.0430(10) Uani 1 1 d . . .
H40 H 0.5217 0.7685 0.7799 0.052 Uiso 1 1 calc R . .
C41 C 0.5538(3) 0.7026(3) 0.5840(2) 0.0342(8) Uani 1 1 d . . .
C42 C 0.5357(3) 0.7574(3) 0.5072(2) 0.0452(10) Uani 1 1 d . . .
H42 H 0.4724 0.8018 0.4993 0.054 Uiso 1 1 calc R . .
C43 C 0.6114(4) 0.7463(3) 0.4422(3) 0.0530(11) Uani 1 1 d . . .
H43 H 0.5989 0.7832 0.3908 0.064 Uiso 1 1 calc R . .
C44 C 0.7049(4) 0.6809(4) 0.4535(3) 0.0563(12) Uani 1 1 d . . .
H44 H 0.7556 0.6735 0.4095 0.068 Uiso 1 1 calc R . .
C45 C 0.7245(4) 0.6262(4) 0.5290(3) 0.0605(13) Uani 1 1 d . . .
H45 H 0.7880 0.5819 0.5363 0.073 Uiso 1 1 calc R . .
C46 C 0.6487(3) 0.6376(3) 0.5944(3) 0.0494(11) Uani 1 1 d . . .
H46 H 0.6618 0.6010 0.6458 0.059 Uiso 1 1 calc R . .
C47 C 0.2030(3) 0.9467(3) 0.7365(2) 0.0342(8) Uani 1 1 d . . .
C48 C 0.1187(3) 1.0277(3) 0.7189(4) 0.0582(13) Uani 1 1 d . . .
H48 H 0.1191 1.0692 0.6692 0.070 Uiso 1 1 calc R . .
C49 C 0.0348(4) 1.0457(4) 0.7755(4) 0.0735(17) Uani 1 1 d . . .
H49 H -0.0214 1.1000 0.7640 0.088 Uiso 1 1 calc R . .
C50 C 0.0326(4) 0.9848(4) 0.8491(4) 0.0651(15) Uani 1 1 d . . .
H50 H -0.0243 0.9987 0.8873 0.078 Uiso 1 1 calc R . .
C51 C 0.1142(4) 0.9041(4) 0.8658(3) 0.0582(12) Uani 1 1 d . . .
H51 H 0.1125 0.8621 0.9150 0.070 Uiso 1 1 calc R . .
C52 C 0.1993(3) 0.8845(3) 0.8097(3) 0.0430(9) Uani 1 1 d . . .
H52 H 0.2546 0.8291 0.8212 0.052 Uiso 1 1 calc R . .
C53 C 0.2909(3) 0.9883(3) 0.5700(2) 0.0355(8) Uani 1 1 d . . .
C54 C 0.2676(3) 0.9433(3) 0.5185(3) 0.0465(10) Uani 1 1 d . . .
H54 H 0.2717 0.8801 0.5353 0.056 Uiso 1 1 calc R . .
C55 C 0.2385(4) 0.9923(4) 0.4431(3) 0.0613(13) Uani 1 1 d . . .
H55 H 0.2231 0.9624 0.4090 0.074 Uiso 1 1 calc R . .
C56 C 0.2325(5) 1.0854(4) 0.4186(3) 0.0733(16) Uani 1 1 d . . .
H56 H 0.2111 1.1192 0.3684 0.088 Uiso 1 1 calc R . .
C57 C 0.2579(6) 1.1291(4) 0.4675(3) 0.082(2) Uani 1 1 d . . .
H57 H 0.2557 1.1915 0.4494 0.099 Uiso 1 1 calc R . .
C58 C 0.2866(4) 1.0814(3) 0.5434(3) 0.0597(14) Uani 1 1 d . . .
H58 H 0.3030 1.1117 0.5765 0.072 Uiso 1 1 calc R . .
C59 C 0.3818(3) 0.9822(2) 0.7085(2) 0.0326(8) Uani 1 1 d . . .
C60 C 0.3364(3) 1.0366(3) 0.7719(2) 0.0416(9) Uani 1 1 d . . .
H60 H 0.2712 1.0466 0.7942 0.050 Uiso 1 1 calc R . .
C61 C 0.3879(4) 1.0760(3) 0.8022(3) 0.0547(12) Uani 1 1 d . . .
H61 H 0.3576 1.1115 0.8451 0.066 Uiso 1 1 calc R . .
C62 C 0.4831(4) 1.0625(4) 0.7688(3) 0.0627(14) Uani 1 1 d . . .
H62 H 0.5170 1.0899 0.7885 0.075 Uiso 1 1 calc R . .
C63 C 0.5292(4) 1.0088(4) 0.7063(4) 0.0687(15) Uani 1 1 d . . .
H63 H 0.5943 0.9995 0.6843 0.082 Uiso 1 1 calc R . .
C64 C 0.4786(3) 0.9681(3) 0.6758(3) 0.0540(12) Uani 1 1 d . . .
H64 H 0.5099 0.9315 0.6336 0.065 Uiso 1 1 calc R . .
C65 C -0.0579(7) 1.1095(7) 0.5530(6) 0.122(3) Uiso 1 1 d . . .
C66 C -0.0020(12) 1.3214(12) 0.5749(10) 0.103(4) Uiso 0.50 1 d P . .
C66' C -0.0125(11) 1.4379(11) 0.3522(9) 0.095(4) Uiso 0.50 1 d P . .
Ni1 Ni 0.68704(3) 0.18053(3) 0.76726(3) 0.02664(14) Uani 1 1 d . . .
N1 N 0.3794(3) 0.8161(2) 0.6719(2) 0.0447(8) Uani 1 1 d . . .
P1 P 0.67445(6) 0.14834(6) 0.89738(5) 0.0253(2) Uani 1 1 d . . .
P2 P 0.45266(7) 0.71075(6) 0.66557(6) 0.0302(2) Uani 1 1 d . . .
P3 P 0.31858(7) 0.92568(6) 0.67090(6) 0.0291(2) Uani 1 1 d . . .
O1 O 0.7017(2) 0.20139(19) 0.65118(15) 0.0399(6) Uani 1 1 d . . .
O2 O -0.1259(5) 1.1922(5) 0.5726(4) 0.140(2) Uiso 1 1 d . . .
O3' O -0.0766(7) 1.3484(7) 0.5349(6) 0.099(3) Uiso 0.50 1 d P . .
O3 O -0.0818(8) 1.4818(8) 0.4099(7) 0.109(3) Uiso 0.50 1 d P . .
S1 S 0.76108(7) 0.01929(6) 0.77096(6) 0.0344(2) Uani 1 1 d . . .
S2 S 0.52889(7) 0.28925(6) 0.79729(6) 0.0329(2) Uani 1 1 d . . .
S3 S 0.78876(7) 0.25244(7) 0.77759(6) 0.0360(2) Uani 1 1 d . . .
Si1 Si 0.92263(8) -0.21245(7) 0.81034(7) 0.0353(3) Uani 1 1 d . . .
Si2 Si 0.28133(7) 0.36526(7) 0.86340(7) 0.0328(2) Uani 1 1 d . . .
Si3 Si 0.87265(8) 0.39931(8) 0.83382(8) 0.0405(3) Uani 1 1 d . . .

loop_
_atom_site_aniso_label
_atom_site_aniso_U_11
_atom_site_aniso_U_22
_atom_site_aniso_U_33
_atom_site_aniso_U_23
_atom_site_aniso_U_13
_atom_site_aniso_U_12
C1 0.0282(18) 0.0227(16) 0.0304(18) -0.0024(13) -0.0076(14) -0.0073(14)
C2 0.0281(18) 0.0231(17) 0.0283(18) -0.0022(13) -0.0074(14) -0.0099(14)
C3 0.0279(18) 0.0245(17) 0.0328(19) -0.0035(14) -0.0042(14) -0.0089(14)
C4 0.052(3) 0.043(2) 0.046(3) -0.0148(19) 0.003(2) -0.009(2)
C5 0.066(3) 0.040(2) 0.046(2) -0.0110(19) -0.011(2) -0.020(2)
C6 0.056(3) 0.027(2) 0.059(3) -0.0111(19) -0.016(2) 0.0062(19)
C7 0.034(2) 0.0249(18) 0.035(2) 0.0019(15) -0.0083(16) -0.0052(15)
C8 0.049(2) 0.033(2) 0.0259(19) 0.0008(15) -0.0118(17) -0.0073(17)
C9 0.043(2) 0.0324(19) 0.0260(19) -0.0048(15) -0.0056(16) -0.0100(17)
C10 0.0288(18) 0.0251(17) 0.0269(18) -0.0074(13) -0.0040(14) -0.0073(14)
C11 0.0322(19) 0.0215(16) 0.0312(19) -0.0087(14) -0.0057(15) -0.0087(14)
C12 0.0305(19) 0.0276(18) 0.0323(19) -0.0107(14) -0.0048(15) -0.0102(15)
C13 0.062(3) 0.050(3) 0.047(3) -0.002(2) -0.025(2) -0.019(2)
C14 0.041(2) 0.031(2) 0.065(3) -0.0104(19) -0.008(2) -0.0073(18)
C15 0.033(2) 0.051(3) 0.066(3) -0.005(2) -0.006(2) -0.012(2)
C16 0.034(2) 0.039(2) 0.033(2) -0.0098(16) -0.0028(16) -0.0165(17)
C17 0.043(2) 0.034(2) 0.0307(19) -0.0014(15) -0.0043(16) -0.0160(17)
C18 0.040(2) 0.0271(18) 0.0313(19) -0.0025(14) -0.0090(16) -0.0098(16)
C19 0.0354(19) 0.0198(16) 0.0296(18) -0.0052(13) -0.0101(15) -0.0045(14)
C20 0.0300(19) 0.0263(17) 0.0346(19) -0.0070(14) -0.0120(15) -0.0064(15)
C21 0.039(2) 0.0266(18) 0.045(2) -0.0011(16) -0.0194(17) -0.0091(16)
C22 0.049(3) 0.046(2) 0.053(3) 0.005(2) -0.013(2) -0.019(2)
C23 0.070(3) 0.048(3) 0.079(4) -0.001(2) -0.029(3) -0.033(2)
C24 0.044(3) 0.048(3) 0.094(4) -0.004(3) -0.015(3) -0.016(2)
C25 0.057(3) 0.0280(19) 0.043(2) -0.0080(16) -0.022(2) -0.0112(18)
C26 0.060(3) 0.032(2) 0.033(2) -0.0110(16) -0.0121(19) -0.0111(19)
C27 0.043(2) 0.0259(18) 0.034(2) -0.0049(15) -0.0076(16) -0.0077(16)
C28 0.065(3) 0.069(3) 0.034(2) -0.003(2) -0.007(2) -0.003(3)
C29 0.041(2) 0.0288(18) 0.0298(19) -0.0046(14) -0.0081(16) -0.0145(16)
C30 0.041(2) 0.037(2) 0.050(2) -0.0145(18) -0.0043(19) -0.0128(18)
C31 0.041(2) 0.056(3) 0.075(3) -0.016(2) -0.012(2) -0.019(2)
C32 0.062(3) 0.053(3) 0.053(3) -0.010(2) -0.014(2) -0.034(2)
C33 0.063(3) 0.039(2) 0.050(3) -0.0182(19) -0.007(2) -0.019(2)
C34 0.045(2) 0.032(2) 0.045(2) -0.0132(17) -0.0077(18) -0.0119(17)
C35 0.0311(19) 0.0327(19) 0.033(2) -0.0086(15) -0.0056(15) -0.0079(15)
C36 0.036(2) 0.034(2) 0.044(2) -0.0042(17) -0.0096(17) -0.0095(17)
C37 0.044(2) 0.040(2) 0.045(2) 0.0017(18) -0.0129(19) -0.0070(19)
C38 0.045(3) 0.053(3) 0.043(2) -0.006(2) -0.016(2) 0.000(2)
C39 0.052(3) 0.054(3) 0.049(3) -0.022(2) -0.020(2) -0.007(2)
C40 0.048(2) 0.035(2) 0.047(2) -0.0111(18) -0.0147(19) -0.0105(18)
C41 0.040(2) 0.0328(19) 0.033(2) -0.0080(15) -0.0052(16) -0.0162(17)
C42 0.055(3) 0.043(2) 0.034(2) -0.0062(18) -0.0080(19) -0.015(2)
C43 0.074(3) 0.049(3) 0.037(2) -0.0054(19) -0.006(2) -0.027(2)
C44 0.065(3) 0.071(3) 0.043(3) -0.021(2) 0.007(2) -0.036(3)
C45 0.044(3) 0.078(4) 0.051(3) -0.015(2) -0.002(2) -0.015(2)
C46 0.042(2) 0.061(3) 0.038(2) -0.005(2) -0.0074(18) -0.014(2)
C47 0.032(2) 0.0330(19) 0.041(2) -0.0084(16) -0.0081(16) -0.0133(16)
C48 0.039(3) 0.041(2) 0.084(4) -0.002(2) -0.009(2) -0.009(2)
C49 0.035(3) 0.046(3) 0.131(6) -0.025(3) -0.004(3) -0.005(2)
C50 0.049(3) 0.077(4) 0.086(4) -0.040(3) 0.015(3) -0.038(3)
C51 0.053(3) 0.082(4) 0.051(3) -0.017(2) 0.002(2) -0.038(3)
C52 0.040(2) 0.052(2) 0.039(2) -0.0063(18) -0.0084(18) -0.0187(19)
C53 0.046(2) 0.034(2) 0.030(2) -0.0052(15) -0.0123(16) -0.0154(17)
C54 0.062(3) 0.042(2) 0.042(2) -0.0105(18) -0.017(2) -0.019(2)
C55 0.086(4) 0.071(3) 0.038(3) -0.009(2) -0.024(2) -0.034(3)
C56 0.115(5) 0.072(4) 0.035(3) 0.004(2) -0.032(3) -0.034(3)
C57 0.157(6) 0.054(3) 0.048(3) 0.015(2) -0.039(4) -0.052(4)
C58 0.108(4) 0.043(3) 0.042(3) 0.000(2) -0.030(3) -0.037(3)
C59 0.041(2) 0.0273(18) 0.0332(19) -0.0030(15) -0.0131(16) -0.0135(16)
C60 0.055(3) 0.038(2) 0.038(2) -0.0094(17) -0.0085(18) -0.0211(19)
C61 0.086(4) 0.040(2) 0.051(3) -0.009(2) -0.027(3) -0.027(2)
C62 0.083(4) 0.054(3) 0.075(4) -0.002(2) -0.040(3) -0.040(3)
C63 0.052(3) 0.080(4) 0.091(4) -0.018(3) -0.016(3) -0.037(3)
C64 0.043(3) 0.059(3) 0.067(3) -0.023(2) -0.001(2) -0.022(2)
Ni1 0.0297(3) 0.0234(2) 0.0248(2) -0.00477(17) -0.00643(18) -0.00629(18)
N1 0.051(2) 0.0325(18) 0.050(2) -0.0110(15) -0.0163(17) -0.0085(16)
P1 0.0273(5) 0.0217(4) 0.0249(4) -0.0052(3) -0.0059(3) -0.0054(3)
P2 0.0346(5) 0.0236(4) 0.0320(5) -0.0060(4) -0.0081(4) -0.0081(4)
P3 0.0350(5) 0.0237(4) 0.0299(5) -0.0065(4) -0.0097(4) -0.0087(4)
O1 0.0524(17) 0.0368(14) 0.0246(13) -0.0056(11) -0.0065(12) -0.0103(13)
S1 0.0451(6) 0.0245(4) 0.0305(5) -0.0080(3) -0.0152(4) -0.0034(4)
S2 0.0301(5) 0.0276(5) 0.0316(5) 0.0002(3) -0.0041(4) -0.0043(4)
S3 0.0365(5) 0.0439(5) 0.0337(5) -0.0106(4) -0.0020(4) -0.0204(4)
Si1 0.0395(6) 0.0234(5) 0.0369(6) -0.0083(4) -0.0071(4) -0.0031(4)
Si2 0.0286(5) 0.0289(5) 0.0398(6) -0.0066(4) -0.0086(4) -0.0075(4)
Si3 0.0391(6) 0.0310(5) 0.0553(7) 0.0013(5) -0.0194(5) -0.0152(5)

loop_
_atom_type_symbol
_atom_type_description
_atom_type_scat_dispersion_real
_atom_type_scat_dispersion_imag
_atom_type_scat_source
C C 0.0033 0.0016 'International Tables Vol C Tables 4.2.6.8 and 6.1.1.4'
H H 0.0000 0.0000 'International Tables Vol C Tables 4.2.6.8 and 6.1.1.4'
Ni Ni 0.3393 1.1124 'International Tables Vol C Tables 4.2.6.8 and 6.1.1.4'
N N 0.0061 0.0033 'International Tables Vol C Tables 4.2.6.8 and 6.1.1.4'
P P 0.1023 0.0942 'International Tables Vol C Tables 4.2.6.8 and 6.1.1.4'
O O 0.0106 0.0060 'International Tables Vol C Tables 4.2.6.8 and 6.1.1.4'
S S 0.1246 0.1234 'International Tables Vol C Tables 4.2.6.8 and 6.1.1.4'
Si Si 0.0817 0.0704 'International Tables Vol C Tables 4.2.6.8 and 6.1.1.4'

loop_
_geom_angle_atom_site_label_1
_geom_angle_atom_site_label_2
_geom_angle_atom_site_label_3
_geom_angle
_geom_angle_site_symmetry_1
_geom_angle_site_symmetry_3
_geom_angle_publ_flag
C9 C1 C2 121.5(3) . . ?
C9 C1 P1 124.7(3) . . ?
C2 C1 P1 113.7(3) . . ?
C1 C2 C3 119.4(3) . . ?
C1 C2 S1 118.2(2) . . ?
C3 C2 S1 122.3(3) . . ?
C7 C3 C2 116.8(3) . . ?
C7 C3 Si1 120.2(3) . . ?
C2 C3 Si1 123.0(3) . . ?
Si1 C4 H4A 109.5 . . ?
Si1 C4 H4B 109.5 . . ?
H4A C4 H4B 109.5 . . ?
Si1 C4 H4C 109.5 . . ?
H4A C4 H4C 109.5 . . ?
H4B C4 H4C 109.5 . . ?
Si1 C5 H5A 109.5 . . ?
Si1 C5 H5B 109.5 . . ?
H5A C5 H5B 109.5 . . ?
Si1 C5 H5C 109.5 . . ?
H5A C5 H5C 109.5 . . ?
H5B C5 H5C 109.5 . . ?
Si1 C6 H6A 109.5 . . ?
Si1 C6 H6B 109.5 . . ?
H6A C6 H6B 109.5 . . ?
Si1 C6 H6C 109.5 . . ?
H6A C6 H6C 109.5 . . ?
H6B C6 H6C 109.5 . . ?
C8 C7 C3 123.5(3) . . ?
C8 C7 H7 118.3 . . ?
C3 C7 H7 118.3 . . ?
C9 C8 C7 119.2(3) . . ?
C9 C8 H8 120.4 . . ?
C7 C8 H8 120.4 . . ?
C8 C9 C1 119.5(3) . . ?
C8 C9 H9 120.3 . . ?
C1 C9 H9 120.3 . . ?
C18 C10 C11 121.9(3) . . ?
C18 C10 P1 127.3(3) . . ?
C11 C10 P1 110.8(3) . . ?
C10 C11 C12 119.4(3) . . ?
C10 C11 S2 118.0(3) . . ?
C12 C11 S2 122.5(3) . . ?
C16 C12 C11 116.5(3) . . ?
C16 C12 Si2 120.4(3) . . ?
C11 C12 Si2 123.1(3) . . ?
Si2 C13 H13A 109.5 . . ?
Si2 C13 H13B 109.5 . . ?
H13A C13 H13B 109.5 . . ?
Si2 C13 H13C 109.5 . . ?
H13A C13 H13C 109.5 . . ?
H13B C13 H13C 109.5 . . ?
Si2 C14 H14A 109.5 . . ?
Si2 C14 H14B 109.5 . . ?
H14A C14 H14B 109.5 . . ?
Si2 C14 H14C 109.5 . . ?
H14A C14 H14C 109.5 . . ?
H14B C14 H14C 109.5 . . ?
Si2 C15 H15A 109.5 . . ?
Si2 C15 H15B 109.5 . . ?
H15A C15 H15B 109.5 . . ?
Si2 C15 H15C 109.5 . . ?
H15A C15 H15C 109.5 . . ?
H15B C15 H15C 109.5 . . ?
C17 C16 C12 123.7(4) . . ?
C17 C16 H16 118.1 . . ?
C12 C16 H16 118.1 . . ?
C18 C17 C16 118.9(3) . . ?
C18 C17 H17 120.5 . . ?
C16 C17 H17 120.5 . . ?
C17 C18 C10 119.4(3) . . ?
C17 C18 H18 120.3 . . ?
C10 C18 H18 120.3 . . ?
C27 C19 C20 121.5(3) . . ?
C27 C19 P1 124.5(3) . . ?
C20 C19 P1 113.9(3) . . ?
C19 C20 C21 119.0(3) . . ?
C19 C20 S3 118.3(3) . . ?
C21 C20 S3 122.6(3) . . ?
C25 C21 C20 116.5(4) . . ?
C25 C21 Si3 120.7(3) . . ?
C20 C21 Si3 122.7(3) . . ?
Si3 C22 H22A 109.5 . . ?
Si3 C22 H22B 109.5 . . ?
H22A C22 H22B 109.5 . . ?
Si3 C22 H22C 109.5 . . ?
H22A C22 H22C 109.5 . . ?
H22B C22 H22C 109.5 . . ?
Si3 C23 H23A 109.5 . . ?
Si3 C23 H23B 109.5 . . ?
H23A C23 H23B 109.5 . . ?
Si3 C23 H23C 109.5 . . ?
H23A C23 H23C 109.5 . . ?
H23B C23 H23C 109.5 . . ?
Si3 C24 H24A 109.5 . . ?
Si3 C24 H24B 109.5 . . ?
H24A C24 H24B 109.5 . . ?
Si3 C24 H24C 109.5 . . ?
H24A C24 H24C 109.5 . . ?
H24B C24 H24C 109.5 . . ?
C26 C25 C21 124.2(4) . . ?
C26 C25 H25 117.9 . . ?
C21 C25 H25 117.9 . . ?
C25 C26 C27 118.9(4) . . ?
C25 C26 H26 120.6 . . ?
C27 C26 H26 120.6 . . ?
C26 C27 C19 119.7(4) . . ?
C26 C27 H27 120.2 . . ?
C19 C27 H27 120.2 . . ?
O1 C28 H28A 109.5 . . ?
O1 C28 H28B 109.5 . . ?
H28A C28 H28B 109.5 . . ?
O1 C28 H28C 109.5 . . ?
H28A C28 H28C 109.5 . . ?
H28B C28 H28C 109.5 . . ?
C30 C29 C34 119.6(4) . . ?
C30 C29 P2 119.3(3) . . ?
C34 C29 P2 121.0(3) . . ?
C29 C30 C31 120.0(4) . . ?
C29 C30 H30 120.0 . . ?
C31 C30 H30 120.0 . . ?
C32 C31 C30 120.4(4) . . ?
C32 C31 H31 119.8 . . ?
C30 C31 H31 119.8 . . ?
C33 C32 C31 119.7(4) . . ?
C33 C32 H32 120.2 . . ?
C31 C32 H32 120.2 . . ?
C32 C33 C34 120.5(4) . . ?
C32 C33 H33 119.7 . . ?
C34 C33 H33 119.7 . . ?
C29 C34 C33 119.8(4) . . ?
C29 C34 H34 120.1 . . ?
C33 C34 H34 120.1 . . ?
C36 C35 C40 119.2(4) . . ?
C36 C35 P2 122.5(3) . . ?
C40 C35 P2 118.2(3) . . ?
C37 C36 C35 120.1(4) . . ?
C37 C36 H36 119.9 . . ?
C35 C36 H36 119.9 . . ?
C38 C37 C36 119.7(4) . . ?
C38 C37 H37 120.1 . . ?
C36 C37 H37 120.1 . . ?
C39 C38 C37 121.1(4) . . ?
C39 C38 H38 119.5 . . ?
C37 C38 H38 119.5 . . ?
C38 C39 C40 119.6(4) . . ?
C38 C39 H39 120.2 . . ?
C40 C39 H39 120.2 . . ?
C39 C40 C35 120.2(4) . . ?
C39 C40 H40 119.9 . . ?
C35 C40 H40 119.9 . . ?
C46 C41 C42 118.9(4) . . ?
C46 C41 P2 121.4(3) . . ?
C42 C41 P2 119.6(3) . . ?
C43 C42 C41 120.2(4) . . ?
C43 C42 H42 119.9 . . ?
C41 C42 H42 119.9 . . ?
C44 C43 C42 120.0(4) . . ?
C44 C43 H43 120.0 . . ?
C42 C43 H43 120.0 . . ?
C43 C44 C45 120.7(4) . . ?
C43 C44 H44 119.7 . . ?
C45 C44 H44 119.7 . . ?
C44 C45 C46 119.4(5) . . ?
C44 C45 H45 120.3 . . ?
C46 C45 H45 120.3 . . ?
C45 C46 C41 120.8(4) . . ?
C45 C46 H46 119.6 . . ?
C41 C46 H46 119.6 . . ?
C52 C47 C48 119.1(4) . . ?
C52 C47 P3 119.0(3) . . ?
C48 C47 P3 121.8(3) . . ?
C49 C48 C47 119.4(5) . . ?
C49 C48 H48 120.3 . . ?
C47 C48 H48 120.3 . . ?
C48 C49 C50 121.1(5) . . ?
C48 C49 H49 119.4 . . ?
C50 C49 H49 119.4 . . ?
C51 C50 C49 119.7(5) . . ?
C51 C50 H50 120.1 . . ?
C49 C50 H50 120.1 . . ?
C50 C51 C52 120.1(5) . . ?
C50 C51 H51 119.9 . . ?
C52 C51 H51 119.9 . . ?
C51 C52 C47 120.5(4) . . ?
C51 C52 H52 119.7 . . ?
C47 C52 H52 119.7 . . ?
C58 C53 C54 119.2(4) . . ?
C58 C53 P3 121.8(3) . . ?
C54 C53 P3 118.8(3) . . ?
C55 C54 C53 120.2(4) . . ?
C55 C54 H54 119.9 . . ?
C53 C54 H54 119.9 . . ?
C56 C55 C54 119.7(4) . . ?
C56 C55 H55 120.2 . . ?
C54 C55 H55 120.2 . . ?
C55 C56 C57 120.5(5) . . ?
C55 C56 H56 119.8 . . ?
C57 C56 H56 119.8 . . ?
C56 C57 C58 120.6(5) . . ?
C56 C57 H57 119.7 . . ?
C58 C57 H57 119.7 . . ?
C53 C58 C57 119.7(4) . . ?
C53 C58 H58 120.2 . . ?
C57 C58 H58 120.2 . . ?
C64 C59 C60 119.3(4) . . ?
C64 C59 P3 119.3(3) . . ?
C60 C59 P3 121.4(3) . . ?
C61 C60 C59 120.3(4) . . ?
C61 C60 H60 119.8 . . ?
C59 C60 H60 119.8 . . ?
C62 C61 C60 119.9(5) . . ?
C62 C61 H61 120.0 . . ?
C60 C61 H61 120.0 . . ?
C61 C62 C63 120.5(4) . . ?
C61 C62 H62 119.7 . . ?
C63 C62 H62 119.7 . . ?
C62 C63 C64 120.1(5) . . ?
C62 C63 H63 119.9 . . ?
C64 C63 H63 119.9 . . ?
C59 C64 C63 119.8(4) . . ?
C59 C64 H64 120.1 . . ?
C63 C64 H64 120.1 . . ?
O1 Ni1 P1 176.65(8) . . ?
O1 Ni1 S1 91.35(8) . . ?
P1 Ni1 S1 85.30(4) . . ?
O1 Ni1 S3 96.18(9) . . ?
P1 Ni1 S3 85.33(4) . . ?
S1 Ni1 S3 114.51(4) . . ?
O1 Ni1 S2 100.97(9) . . ?
P1 Ni1 S2 81.45(4) . . ?
S1 Ni1 S2 136.15(4) . . ?
S3 Ni1 S2 105.84(4) . . ?
P3 N1 P2 171.7(3) . . ?
C10 P1 C1 110.45(16) . . ?
C10 P1 C19 107.94(16) . . ?
C1 P1 C19 107.81(16) . . ?
C10 P1 Ni1 109.80(12) . . ?
C1 P1 Ni1 111.16(12) . . ?
C19 P1 Ni1 109.60(12) . . ?
N1 P2 C41 113.14(19) . . ?
N1 P2 C29 109.79(18) . . ?
C41 P2 C29 105.30(17) . . ?
N1 P2 C35 111.00(18) . . ?
C41 P2 C35 107.76(18) . . ?
C29 P2 C35 109.66(17) . . ?
N1 P3 C47 110.95(19) . . ?
N1 P3 C53 112.37(18) . . ?
C47 P3 C53 106.92(18) . . ?
N1 P3 C59 111.95(18) . . ?
C47 P3 C59 106.28(17) . . ?
C53 P3 C59 108.04(17) . . ?
C28 O1 Ni1 119.9(3) . . ?
C2 S1 Ni1 106.70(11) . . ?
C11 S2 Ni1 104.40(12) . . ?
C20 S3 Ni1 105.88(13) . . ?
C4 Si1 C5 112.7(2) . . ?
C4 Si1 C6 106.9(2) . . ?
C5 Si1 C6 108.4(2) . . ?
C4 Si1 C3 112.15(18) . . ?
C5 Si1 C3 108.27(18) . . ?
C6 Si1 C3 108.30(19) . . ?
C13 Si2 C14 109.8(2) . . ?
C13 Si2 C15 108.2(2) . . ?
C14 Si2 C15 109.0(2) . . ?
C13 Si2 C12 111.74(18) . . ?
C14 Si2 C12 110.28(18) . . ?
C15 Si2 C12 107.71(19) . . ?
C24 Si3 C23 108.9(2) . . ?
C24 Si3 C22 112.2(2) . . ?
C23 Si3 C22 107.2(2) . . ?
C24 Si3 C21 110.4(2) . . ?
C23 Si3 C21 107.5(2) . . ?
C22 Si3 C21 110.49(19) . . ?

loop_
_geom_bond_atom_site_label_1
_geom_bond_atom_site_label_2
_geom_bond_distance
_geom_bond_site_symmetry_2
_geom_bond_publ_flag
C1 C9 1.384(5) . ?
C1 C2 1.405(5) . ?
C1 P1 1.801(3) . ?
C2 C3 1.419(5) . ?
C2 S1 1.766(3) . ?
C3 C7 1.388(5) . ?
C3 Si1 1.894(4) . ?
C4 Si1 1.869(4) . ?
C4 H4A 0.9600 . ?
C4 H4B 0.9600 . ?
C4 H4C 0.9600 . ?
C5 Si1 1.865(5) . ?
C5 H5A 0.9600 . ?
C5 H5B 0.9600 . ?
C5 H5C 0.9600 . ?
C6 Si1 1.871(4) . ?
C6 H6A 0.9600 . ?
C6 H6B 0.9600 . ?
C6 H6C 0.9600 . ?
C7 C8 1.388(5) . ?
C7 H7 0.9300 . ?
C8 C9 1.378(5) . ?
C8 H8 0.9300 . ?
C9 H9 0.9300 . ?
C10 C18 1.388(5) . ?
C10 C11 1.405(5) . ?
C10 P1 1.797(4) . ?
C11 C12 1.424(5) . ?
C11 S2 1.769(4) . ?
C12 C16 1.399(5) . ?
C12 Si2 1.890(4) . ?
C13 Si2 1.859(4) . ?
C13 H13A 0.9600 . ?
C13 H13B 0.9600 . ?
C13 H13C 0.9600 . ?
C14 Si2 1.862(4) . ?
C14 H14A 0.9600 . ?
C14 H14B 0.9600 . ?
C14 H14C 0.9600 . ?
C15 Si2 1.869(4) . ?
C15 H15A 0.9600 . ?
C15 H15B 0.9600 . ?
C15 H15C 0.9600 . ?
C16 C17 1.392(5) . ?
C16 H16 0.9300 . ?
C17 C18 1.386(5) . ?
C17 H17 0.9300 . ?
C18 H18 0.9300 . ?
C19 C27 1.387(5) . ?
C19 C20 1.411(5) . ?
C19 P1 1.803(4) . ?
C20 C21 1.427(5) . ?
C20 S3 1.753(4) . ?
C21 C25 1.393(6) . ?
C21 Si3 1.877(4) . ?
C22 Si3 1.873(4) . ?
C22 H22A 0.9600 . ?
C22 H22B 0.9600 . ?
C22 H22C 0.9600 . ?
C23 Si3 1.870(5) . ?
C23 H23A 0.9600 . ?
C23 H23B 0.9600 . ?
C23 H23C 0.9600 . ?
C24 Si3 1.868(5) . ?
C24 H24A 0.9600 . ?
C24 H24B 0.9600 . ?
C24 H24C 0.9600 . ?
C25 C26 1.379(6) . ?
C25 H25 0.9300 . ?
C26 C27 1.381(6) . ?
C26 H26 0.9300 . ?
C27 H27 0.9300 . ?
C28 O1 1.375(5) . ?
C28 H28A 0.9600 . ?
C28 H28B 0.9600 . ?
C28 H28C 0.9600 . ?
C29 C30 1.386(6) . ?
C29 C34 1.391(5) . ?
C29 P2 1.800(4) . ?
C30 C31 1.388(6) . ?
C30 H30 0.9300 . ?
C31 C32 1.385(6) . ?
C31 H31 0.9300 . ?
C32 C33 1.375(7) . ?
C32 H32 0.9300 . ?
C33 C34 1.392(6) . ?
C33 H33 0.9300 . ?
C34 H34 0.9300 . ?
C35 C36 1.395(5) . ?
C35 C40 1.398(5) . ?
C35 P2 1.804(4) . ?
C36 C37 1.383(6) . ?
C36 H36 0.9300 . ?
C37 C38 1.376(7) . ?
C37 H37 0.9300 . ?
C38 C39 1.377(7) . ?
C38 H38 0.9300 . ?
C39 C40 1.382(6) . ?
C39 H39 0.9300 . ?
C40 H40 0.9300 . ?
C41 C46 1.382(6) . ?
C41 C42 1.386(5) . ?
C41 P2 1.797(4) . ?
C42 C43 1.379(6) . ?
C42 H42 0.9300 . ?
C43 C44 1.372(7) . ?
C43 H43 0.9300 . ?
C44 C45 1.369(7) . ?
C44 H44 0.9300 . ?
C45 C46 1.386(6) . ?
C45 H45 0.9300 . ?
C46 H46 0.9300 . ?
C47 C52 1.383(6) . ?
C47 C48 1.391(6) . ?
C47 P3 1.791(4) . ?
C48 C49 1.373(7) . ?
C48 H48 0.9300 . ?
C49 C50 1.375(8) . ?
C49 H49 0.9300 . ?
C50 C51 1.362(8) . ?
C50 H50 0.9300 . ?
C51 C52 1.381(6) . ?
C51 H51 0.9300 . ?
C52 H52 0.9300 . ?
C53 C58 1.382(6) . ?
C53 C54 1.400(5) . ?
C53 P3 1.792(4) . ?
C54 C55 1.377(6) . ?
C54 H54 0.9300 . ?
C55 C56 1.371(7) . ?
C55 H55 0.9300 . ?
C56 C57 1.370(8) . ?
C56 H56 0.9300 . ?
C57 C58 1.379(7) . ?
C57 H57 0.9300 . ?
C58 H58 0.9300 . ?
C59 C64 1.382(6) . ?
C59 C60 1.391(5) . ?
C59 P3 1.805(4) . ?
C60 C61 1.388(6) . ?
C60 H60 0.9300 . ?
C61 C62 1.364(8) . ?
C61 H61 0.9300 . ?
C62 C63 1.373(8) . ?
C62 H62 0.9300 . ?
C63 C64 1.395(7) . ?
C63 H63 0.9300 . ?
C64 H64 0.9300 . ?
C65 O2 1.322(10) . ?
C66 O3' 1.301(17) . ?
C66' O3 1.330(17) . ?
Ni1 O1 1.885(2) . ?
Ni1 P1 2.1162(10) . ?
Ni1 S1 2.2591(10) . ?
Ni1 S3 2.2794(10) . ?
Ni1 S2 2.2988(10) . ?
N1 P3 1.552(3) . ?
N1 P2 1.555(3) . ?
